data_4111821
loop_
_publ_author_name
'Thi-loan Nguyen'
'David Scheschkewitz'

_publ_contact_author_address
; Institut fuer Anorganische Chemie 
  Universitaet Wuerzburg
  Am Hubland
  97074 Wuerzburg
  Germany
;
_publ_contact_author_email scheschkewitz@mail.uni-wuerzburg.de
_publ_contact_author_fax +49-931-8884623
_publ_contact_author_name 'Dr. David Scheschkewitz'
_publ_contact_author_phone +49-931-8885265
_publ_section_title
;
 Activation of a SiSi Bond by \h1-Coordination to a Transition Metal
;
_journal_name_full 'Journal of the American Chemical Society'
_journal_page_first 10174
_journal_page_last 10175
_journal_paper_doi 10.1021/ja052593p
_journal_volume 127
_journal_year 2005
_chemical_formula_moiety 'C55 H79 Cl Si2 Zr, C6 H14'
_chemical_formula_sum 'C61 H93 Cl Si2 Zr'
_chemical_formula_weight 1009.20
_chemical_name_common Zirconocenechloridedisilenide
_chemical_name_systematic
; 
 ? 
;
_space_group_IT_number 2
_symmetry_cell_setting triclinic
_symmetry_space_group_name_Hall '-P 1'
_symmetry_space_group_name_H-M 'P -1'
_atom_sites_solution_hydrogens geom
_atom_sites_solution_primary patt
_atom_sites_solution_secondary difmap
_audit_creation_method SHELXL-97
_cell_angle_alpha 74.515(2)
_cell_angle_beta 81.705(2)
_cell_angle_gamma 87.295(2)
_cell_formula_units_Z 2
_cell_length_a 10.5012(10)
_cell_length_b 13.4970(13)
_cell_length_c 22.406(2)
_cell_measurement_reflns_used 6452
_cell_measurement_temperature 193(2)
_cell_measurement_theta_max 28.19
_cell_measurement_theta_min 2.50
_cell_volume 3028.3(5)
_computing_cell_refinement 'Bruker SMART'
_computing_data_collection 'Bruker SMART'
_computing_data_reduction 'Bruker SAINT'
_computing_molecular_graphics 'Bruker SHELXTL'
_computing_publication_material 'Bruker SHELXTL'
_computing_structure_refinement 'SHELXL-97 (Sheldrick, 1997)'
_computing_structure_solution 'SHELXS-97 (Sheldrick, 1990)'
_diffrn_ambient_temperature 193(2)
_diffrn_measured_fraction_theta_full 0.994
_diffrn_measured_fraction_theta_max 0.994
_diffrn_measurement_device_type 'CCD area detector'
_diffrn_measurement_method 'phi and omega scans'
_diffrn_radiation_monochromator graphite
_diffrn_radiation_source 'fine-focus sealed tube'
_diffrn_radiation_type MoK\a
_diffrn_radiation_wavelength 0.71073
_diffrn_reflns_av_R_equivalents 0.0176
_diffrn_reflns_av_sigmaI/netI 0.0298
_diffrn_reflns_limit_h_max 13
_diffrn_reflns_limit_h_min -13
_diffrn_reflns_limit_k_max 16
_diffrn_reflns_limit_k_min -16
_diffrn_reflns_limit_l_max 27
_diffrn_reflns_limit_l_min -27
_diffrn_reflns_number 26838
_diffrn_reflns_theta_full 26.37
_diffrn_reflns_theta_max 26.37
_diffrn_reflns_theta_min 2.04
_exptl_absorpt_coefficient_mu 0.299
_exptl_absorpt_correction_T_max 0.95
_exptl_absorpt_correction_T_min 0.77846
_exptl_absorpt_correction_type multi-scan
_exptl_absorpt_process_details SADABS
_exptl_crystal_colour brown
_exptl_crystal_density_diffrn 1.107
_exptl_crystal_description irregular
_exptl_crystal_F_000 1088
_exptl_crystal_size_max 0.32
_exptl_crystal_size_mid 0.28
_exptl_crystal_size_min 0.16
_refine_diff_density_max 0.722
_refine_diff_density_min -0.360
_refine_diff_density_rms 0.054
_refine_ls_extinction_coef 0.0000
_refine_ls_extinction_method none
_refine_ls_goodness_of_fit_ref 1.058
_refine_ls_hydrogen_treatment constr
_refine_ls_matrix_type full
_refine_ls_number_parameters 632
_refine_ls_number_reflns 12300
_refine_ls_number_restraints 25
_refine_ls_restrained_S_all 1.073
_refine_ls_R_factor_all 0.0491
_refine_ls_R_factor_gt 0.0404
_refine_ls_shift/su_max 0.001
_refine_ls_shift/su_mean 0.000
_refine_ls_structure_factor_coef Fsqd
_refine_ls_weighting_details 'calc w=1/[\s^2^(Fo^2^)+(0.0707P)^2^+0.5951P] where P=(Fo^2^+2Fc^2^)/3'
_refine_ls_weighting_scheme calc
_refine_ls_wR_factor_gt 0.1116
_refine_ls_wR_factor_ref 0.1176
_reflns_number_gt 10216
_reflns_number_total 12300
_reflns_threshold_expression >2sigma(I)
_cod_data_source_file ja052593psi20050421_062422.cif
_cod_data_source_block Disilenide_Cp2ZrCl
_cod_original_cell_volume 3028.4(5)
_cod_original_sg_symbol_H-M P-1
_cod_database_code 4111821

loop_
_symmetry_equiv_pos_as_xyz
'x, y, z'
'-x, -y, -z'

loop_
_atom_site_label
_atom_site_type_symbol
_atom_site_fract_x
_atom_site_fract_y
_atom_site_fract_z
_atom_site_U_iso_or_equiv
_atom_site_adp_type
_atom_site_occupancy
_atom_site_symmetry_multiplicity
_atom_site_calc_flag
_atom_site_refinement_flags
_atom_site_disorder_group
Si1 Si 0.76159(5) 0.50705(4) 0.70646(2) 0.03410(12) Uani 1 1 d . .
Si2 Si 0.83651(5) 0.60891(4) 0.75591(2) 0.03523(12) Uani 1 1 d . .
Zr1 Zr 0.659272(16) 0.547816(15) 0.595497(8) 0.03762(8) Uani 1 1 d . .
Cl1 Cl 0.43970(5) 0.48543(5) 0.63518(3) 0.05397(15) Uani 1 1 d . .
C1 C 0.79604(18) 0.36720(15) 0.75033(9) 0.0364(4) Uani 1 1 d . .
C2 C 0.69610(19) 0.29690(16) 0.77873(10) 0.0432(5) Uani 1 1 d . .
C3 C 0.7229(2) 0.20163(17) 0.81798(11) 0.0499(5) Uani 1 1 d . .
H3 H 0.6539 0.1560 0.8376 0.060 Uiso 1 1 calc R .
C4 C 0.8465(2) 0.17135(16) 0.82935(11) 0.0496(5) Uani 1 1 d . .
C5 C 0.9456(2) 0.23715(16) 0.79710(11) 0.0478(5) Uani 1 1 d . .
H5 H 1.0317 0.2162 0.8026 0.057 Uiso 1 1 calc R .
C6 C 0.92372(18) 0.33251(15) 0.75713(10) 0.0390(4) Uani 1 1 d . .
C7 C 0.5580(2) 0.31711(19) 0.76512(12) 0.0561(6) Uani 1 1 d . .
H7 H 0.5569 0.3843 0.7327 0.067 Uiso 1 1 calc R .
C8 C 0.5115(3) 0.2358(2) 0.73777(15) 0.0792(9) Uani 1 1 d . .
H8A H 0.5727 0.2296 0.7015 0.119 Uiso 1 1 calc R .
H8B H 0.4268 0.2559 0.7247 0.119 Uiso 1 1 calc R .
H8C H 0.5050 0.1696 0.7695 0.119 Uiso 1 1 calc R .
C9 C 0.4633(3) 0.3266(3) 0.82132(17) 0.0880(10) Uani 1 1 d . .
H9A H 0.4679 0.2644 0.8557 0.132 Uiso 1 1 calc R .
H9B H 0.3759 0.3347 0.8100 0.132 Uiso 1 1 calc R .
H9C H 0.4848 0.3866 0.8345 0.132 Uiso 1 1 calc R .
C10 C 0.8712(3) 0.06947(18) 0.87530(13) 0.0637(7) Uani 1 1 d . .
H10 H 0.7875 0.0322 0.8880 0.076 Uiso 1 1 calc R .
C11 C 0.9646(4) 0.0030(2) 0.8461(2) 0.1195(15) Uani 1 1 d . .
H11A H 1.0505 0.0333 0.8373 0.179 Uiso 1 1 calc R .
H11B H 0.9374 -0.0020 0.8069 0.179 Uiso 1 1 calc R .
H11C H 0.9670 -0.0658 0.8748 0.179 Uiso 1 1 calc R .
C12 C 0.9117(4) 0.0859(3) 0.93328(17) 0.1053(13) Uani 1 1 d . .
H12A H 0.9925 0.1241 0.9225 0.158 Uiso 1 1 calc R .
H12B H 0.9241 0.0192 0.9628 0.158 Uiso 1 1 calc R .
H12C H 0.8449 0.1253 0.9526 0.158 Uiso 1 1 calc R .
C13 C 1.04093(18) 0.39353(16) 0.71989(10) 0.0424(5) Uani 1 1 d . .
H13 H 1.0090 0.4575 0.6916 0.051 Uiso 1 1 calc R .
C14 C 1.1230(2) 0.3336(2) 0.67851(13) 0.0589(6) Uani 1 1 d . .
H14A H 1.1619 0.2734 0.7050 0.088 Uiso 1 1 calc R .
H14B H 1.1911 0.3780 0.6514 0.088 Uiso 1 1 calc R .
H14C H 1.0684 0.3110 0.6527 0.088 Uiso 1 1 calc R .
C15 C 1.1224(2) 0.42607(19) 0.76208(12) 0.0544(6) Uani 1 1 d . .
H15A H 1.0695 0.4665 0.7869 0.082 Uiso 1 1 calc R .
H15B H 1.1944 0.4678 0.7364 0.082 Uiso 1 1 calc R .
H15C H 1.1560 0.3648 0.7901 0.082 Uiso 1 1 calc R .
C16 C 0.86258(19) 0.59494(16) 0.84025(10) 0.0400(4) Uani 1 1 d . .
C17 C 0.7646(2) 0.55413(17) 0.89047(10) 0.0458(5) Uani 1 1 d . .
C18 C 0.7671(2) 0.5719(2) 0.94859(11) 0.0544(6) Uani 1 1 d . .
H18 H 0.6996 0.5453 0.9813 0.065 Uiso 1 1 calc R .
C19 C 0.8634(2) 0.62650(19) 0.96073(11) 0.0545(6) Uani 1 1 d . .
C20 C 0.9637(2) 0.65936(19) 0.91334(12) 0.0556(6) Uani 1 1 d . .
H20 H 1.0337 0.6935 0.9215 0.067 Uiso 1 1 calc R .
C21 C 0.9667(2) 0.64447(17) 0.85363(11) 0.0456(5) Uani 1 1 d . .
C22 C 0.6554(2) 0.48867(19) 0.88536(10) 0.0489(5) Uani 1 1 d . .
H22 H 0.6654 0.4825 0.8414 0.059 Uiso 1 1 calc R .
C23 C 0.5242(2) 0.5390(2) 0.89850(13) 0.0683(7) Uani 1 1 d . .
H23A H 0.5129 0.5479 0.9410 0.102 Uiso 1 1 calc R .
H23B H 0.4558 0.4951 0.8946 0.102 Uiso 1 1 calc R .
H23C H 0.5199 0.6063 0.8683 0.102 Uiso 1 1 calc R .
C24 C 0.6641(3) 0.3806(2) 0.92848(13) 0.0691(7) Uani 1 1 d . .
H24A H 0.7461 0.3486 0.9165 0.104 Uiso 1 1 calc R .
H24B H 0.5928 0.3393 0.9249 0.104 Uiso 1 1 calc R .
H24C H 0.6591 0.3847 0.9718 0.104 Uiso 1 1 calc R .
C25 C 0.8551(3) 0.6508(2) 1.02387(12) 0.0683(7) Uani 1 1 d . .
H25 H 0.7986 0.5975 1.0545 0.082 Uiso 1 1 calc R .
C26 C 0.7873(4) 0.7537(3) 1.02045(16) 0.0919(11) Uani 1 1 d . .
H26A H 0.7774 0.7677 1.0616 0.138 Uiso 1 1 calc R .
H26B H 0.7023 0.7518 1.0076 0.138 Uiso 1 1 calc R .
H26C H 0.8385 0.8082 0.9899 0.138 Uiso 1 1 calc R .
C27 C 0.9794(3) 0.6454(3) 1.04820(15) 0.0893(10) Uani 1 1 d . .
H27A H 1.0184 0.5772 1.0507 0.134 Uiso 1 1 calc R .
H27B H 0.9651 0.6572 1.0899 0.134 Uiso 1 1 calc R .
H27C H 1.0371 0.6980 1.0201 0.134 Uiso 1 1 calc R .
C28 C 1.0856(2) 0.68026(18) 0.80696(12) 0.0509(5) Uani 1 1 d . .
H28 H 1.0742 0.6635 0.7672 0.061 Uiso 1 1 calc R .
C29 C 1.1035(3) 0.7966(2) 0.79223(15) 0.0686(7) Uani 1 1 d . .
H29A H 1.0256 0.8320 0.7777 0.103 Uiso 1 1 calc R .
H29B H 1.1771 0.8175 0.7595 0.103 Uiso 1 1 calc R .
H29C H 1.1191 0.8148 0.8300 0.103 Uiso 1 1 calc R .
C30 C 1.2069(2) 0.6237(2) 0.82985(14) 0.0651(7) Uani 1 1 d . .
H30A H 1.2249 0.6439 0.8667 0.098 Uiso 1 1 calc R .
H30B H 1.2800 0.6419 0.7966 0.098 Uiso 1 1 calc R .
H30C H 1.1932 0.5494 0.8409 0.098 Uiso 1 1 calc R .
C31 C 0.86468(19) 0.74707(15) 0.71059(10) 0.0394(4) Uani 1 1 d . .
C32 C 0.9688(2) 0.77552(16) 0.66205(11) 0.0460(5) Uani 1 1 d . .
C33 C 0.9815(2) 0.87683(18) 0.62770(13) 0.0594(6) Uani 1 1 d . .
H33 H 1.0510 0.8949 0.5948 0.071 Uiso 1 1 calc R .
C34 C 0.8965(3) 0.95317(19) 0.63956(14) 0.0678(7) Uani 1 1 d . .
C35 C 0.7976(3) 0.92497(19) 0.68858(14) 0.0627(7) Uani 1 1 d . .
H35 H 0.7403 0.9767 0.6984 0.075 Uiso 1 1 calc R .
C36 C 0.7788(2) 0.82441(16) 0.72387(11) 0.0467(5) Uani 1 1 d . .
C37 C 1.0688(2) 0.69785(18) 0.64566(11) 0.0504(5) Uani 1 1 d . .
H37 H 1.0570 0.6335 0.6805 0.061 Uiso 1 1 calc R .
C38 C 1.0493(3) 0.6700(2) 0.58620(13) 0.0661(7) Uani 1 1 d . .
H38A H 0.9664 0.6356 0.5926 0.099 Uiso 1 1 calc R .
H38B H 1.1188 0.6237 0.5759 0.099 Uiso 1 1 calc R .
H38C H 1.0502 0.7326 0.5518 0.099 Uiso 1 1 calc R .
C39 C 1.2076(2) 0.7326(2) 0.64051(15) 0.0688(7) Uani 1 1 d . .
H39A H 1.2273 0.7887 0.6025 0.103 Uiso 1 1 calc R .
H39B H 1.2665 0.6747 0.6385 0.103 Uiso 1 1 calc R .
H39C H 1.2177 0.7566 0.6771 0.103 Uiso 1 1 calc R .
C40 C 0.9124(4) 1.0627(2) 0.5997(2) 0.1035(13) Uani 1 1 d D .
H40 H 0.9843 1.0581 0.5660 0.124 Uiso 1 1 calc R .
C41 C 0.8016(5) 1.1029(3) 0.5651(2) 0.1358(18) Uani 1 1 d D .
H41A H 0.7218 1.0943 0.5945 0.204 Uiso 1 1 calc R .
H41B H 0.7959 1.0648 0.5339 0.204 Uiso 1 1 calc R .
H41C H 0.8144 1.1760 0.5439 0.204 Uiso 1 1 calc R .
C42 C 0.9635(6) 1.1281(3) 0.6332(3) 0.172(3) Uani 1 1 d D .
H42A H 0.9699 1.1990 0.6069 0.259 Uiso 1 1 calc R .
H42B H 1.0490 1.1030 0.6432 0.259 Uiso 1 1 calc R .
H42C H 0.9057 1.1261 0.6720 0.259 Uiso 1 1 calc R .
C43 C 0.6658(2) 0.79853(19) 0.77603(11) 0.0534(6) Uani 1 1 d . .
H43 H 0.6614 0.7219 0.7911 0.064 Uiso 1 1 calc R .
C44 C 0.5380(3) 0.8365(3) 0.75389(14) 0.0751(8) Uani 1 1 d . .
H44A H 0.5375 0.9118 0.7405 0.113 Uiso 1 1 calc R .
H44B H 0.4681 0.8129 0.7882 0.113 Uiso 1 1 calc R .
H44C H 0.5260 0.8093 0.7187 0.113 Uiso 1 1 calc R .
C45 C 0.6861(3) 0.8385(3) 0.83149(15) 0.0840(9) Uani 1 1 d . .
H45A H 0.6882 0.9138 0.8187 0.126 Uiso 1 1 calc R .
H45B H 0.7678 0.8116 0.8459 0.126 Uiso 1 1 calc R .
H45C H 0.6153 0.8157 0.8655 0.126 Uiso 1 1 calc R .
C46 C 0.7588(3) 0.3712(2) 0.60262(12) 0.0584(6) Uani 1 1 d . .
H46 H 0.7564 0.3233 0.6425 0.070 Uiso 1 1 calc R .
C47 C 0.8553(2) 0.4418(2) 0.57418(12) 0.0583(6) Uani 1 1 d . .
H47 H 0.9309 0.4502 0.5910 0.070 Uiso 1 1 calc R .
C48 C 0.8223(3) 0.4981(2) 0.51671(12) 0.0684(7) Uani 1 1 d . .
H48 H 0.8717 0.5512 0.4872 0.082 Uiso 1 1 calc R .
C49 C 0.7024(3) 0.4624(3) 0.51001(13) 0.0719(8) Uani 1 1 d . .
H49 H 0.6553 0.4881 0.4759 0.086 Uiso 1 1 calc R .
C50 C 0.6663(3) 0.3825(2) 0.56274(14) 0.0683(7) Uani 1 1 d . .
H50 H 0.5909 0.3423 0.5702 0.082 Uiso 1 1 calc R .
C51 C 0.5655(2) 0.71987(18) 0.60231(11) 0.0541(5) Uani 1 1 d . .
H51 H 0.5099 0.7235 0.6391 0.065 Uiso 1 1 calc R .
C52 C 0.6995(3) 0.73067(19) 0.59226(13) 0.0616(7) Uani 1 1 d . .
H52 H 0.7509 0.7439 0.6208 0.074 Uiso 1 1 calc R .
C53 C 0.7439(3) 0.7186(2) 0.53292(13) 0.0686(7) Uani 1 1 d . .
H53 H 0.8312 0.7215 0.5141 0.082 Uiso 1 1 calc R .
C54 C 0.6383(3) 0.7015(2) 0.50593(11) 0.0658(7) Uani 1 1 d . .
H54 H 0.6411 0.6908 0.4655 0.079 Uiso 1 1 calc R .
C55 C 0.5281(2) 0.70276(19) 0.54841(11) 0.0567(6) Uani 1 1 d . .
H55 H 0.4425 0.6936 0.5420 0.068 Uiso 1 1 calc R .
C56 C 0.5613(4) 0.9948(5) 0.4782(2) 0.193(3) Uani 1 1 d DU .
H56A H 0.6110 1.0588 0.4697 0.231 Uiso 1 1 calc R .
H56B H 0.6134 0.9381 0.5010 0.231 Uiso 1 1 calc R .
C57 C 0.5488(7) 0.9757(5) 0.4180(4) 0.189(3) Uani 1 1 d DU .
H57A H 0.5009 1.0356 0.3954 0.227 Uiso 1 1 calc R .
H57B H 0.4906 0.9162 0.4278 0.227 Uiso 1 1 calc R .
C58 C 0.6599(8) 0.9550(7) 0.3696(4) 0.277(4) Uani 1 1 d DU .
H58A H 0.6246 0.9434 0.3338 0.416 Uiso 1 1 calc R .
H58B H 0.7086 0.8940 0.3889 0.416 Uiso 1 1 calc R .
H58C H 0.7171 1.0145 0.3552 0.416 Uiso 1 1 calc R .
C59 C 0.5504(9) -0.0065(12) 1.0225(5) 0.112(7) Uani 0.338(16) 1 d PDU 1
H59A H 0.6314 -0.0352 1.0050 0.134 Uiso 0.338(16) 1 calc PR 1
H59B H 0.5184 -0.0544 1.0633 0.134 Uiso 0.338(16) 1 calc PR 1
C60 C 0.5746(18) 0.1000(12) 1.0313(10) 0.138(7) Uani 0.338(16) 1 d PDU 1
H60A H 0.6107 0.1464 0.9907 0.166 Uiso 0.338(16) 1 calc PR 1
H60B H 0.4922 0.1301 1.0461 0.166 Uiso 0.338(16) 1 calc PR 1
C61 C 0.669(3) 0.090(2) 1.0791(14) 0.178(12) Uani 0.338(16) 1 d PDU 1
H61A H 0.6842 0.1582 1.0844 0.268 Uiso 0.338(16) 1 calc PR 1
H61B H 0.7508 0.0609 1.0640 0.268 Uiso 0.338(16) 1 calc PR 1
H61C H 0.6326 0.0449 1.1193 0.268 Uiso 0.338(16) 1 calc PR 1
C59A C 0.5278(15) 0.0361(11) 1.0161(8) 0.273(13) Uani 0.662(16) 1 d PDU 2
H59C H 0.5878 0.0823 0.9835 0.328 Uiso 0.662(16) 1 calc PR 2
H59D H 0.4553 0.0798 1.0280 0.328 Uiso 0.662(16) 1 calc PR 2
C60A C 0.599(2) -0.0010(13) 1.0737(9) 0.341(15) Uani 0.662(16) 1 d PDU 2
H60C H 0.5394 -0.0358 1.1112 0.409 Uiso 0.662(16) 1 calc PR 2
H60D H 0.6708 -0.0481 1.0663 0.409 Uiso 0.662(16) 1 calc PR 2
C61A C 0.647(3) 0.1006(18) 1.0801(16) 0.355(15) Uani 0.662(16) 1 d PDU 2
H61D H 0.6948 0.0868 1.1161 0.532 Uiso 0.662(16) 1 calc PR 2
H61E H 0.5741 0.1462 1.0862 0.532 Uiso 0.662(16) 1 calc PR 2
H61F H 0.7046 0.1337 1.0420 0.532 Uiso 0.662(16) 1 calc PR 2

loop_
_atom_site_aniso_label
_atom_site_aniso_U_11
_atom_site_aniso_U_22
_atom_site_aniso_U_33
_atom_site_aniso_U_23
_atom_site_aniso_U_13
_atom_site_aniso_U_12
Si1 0.0301(3) 0.0397(3) 0.0338(3) -0.0095(2) -0.0088(2) -0.0009(2)
Si2 0.0316(3) 0.0397(3) 0.0369(3) -0.0135(2) -0.0072(2) 0.0015(2)
Zr1 0.02829(11) 0.05569(14) 0.02967(11) -0.01189(8) -0.00561(7) 0.00048(8)
Cl1 0.0317(3) 0.0781(4) 0.0468(3) -0.0043(3) -0.0094(2) -0.0051(2)
C1 0.0337(10) 0.0387(10) 0.0395(10) -0.0109(8) -0.0121(8) -0.0002(8)
C2 0.0353(10) 0.0464(11) 0.0479(11) -0.0078(9) -0.0127(9) -0.0054(9)
C3 0.0460(12) 0.0455(12) 0.0561(13) -0.0045(10) -0.0146(10) -0.0080(9)
C4 0.0545(13) 0.0400(11) 0.0553(13) -0.0091(10) -0.0182(10) 0.0021(10)
C5 0.0382(11) 0.0465(12) 0.0625(13) -0.0160(10) -0.0182(10) 0.0069(9)
C6 0.0332(10) 0.0403(10) 0.0482(11) -0.0166(9) -0.0120(8) 0.0019(8)
C7 0.0387(12) 0.0574(14) 0.0654(15) 0.0047(11) -0.0208(11) -0.0127(10)
C8 0.0584(16) 0.094(2) 0.089(2) -0.0140(17) -0.0319(15) -0.0230(15)
C9 0.0356(13) 0.127(3) 0.108(2) -0.038(2) -0.0190(15) 0.0069(15)
C10 0.0658(16) 0.0444(13) 0.0772(17) -0.0033(12) -0.0233(14) 0.0046(11)
C11 0.137(4) 0.0555(18) 0.139(4) -0.002(2) 0.010(3) 0.036(2)
C12 0.152(4) 0.077(2) 0.086(2) 0.0025(18) -0.061(2) 0.005(2)
C13 0.0287(9) 0.0454(11) 0.0569(12) -0.0192(9) -0.0080(9) 0.0017(8)
C14 0.0422(12) 0.0657(15) 0.0750(16) -0.0335(13) -0.0019(11) 0.0036(11)
C15 0.0369(11) 0.0618(14) 0.0725(16) -0.0281(12) -0.0130(11) -0.0026(10)
C16 0.0362(10) 0.0457(11) 0.0440(11) -0.0191(9) -0.0142(8) 0.0089(8)
C17 0.0421(11) 0.0588(13) 0.0391(10) -0.0155(9) -0.0125(9) 0.0108(10)
C18 0.0525(13) 0.0737(15) 0.0400(11) -0.0194(11) -0.0127(10) 0.0126(11)
C19 0.0573(14) 0.0655(15) 0.0486(12) -0.0257(11) -0.0191(11) 0.0173(11)
C20 0.0522(13) 0.0620(14) 0.0666(15) -0.0328(12) -0.0277(12) 0.0101(11)
C21 0.0393(11) 0.0506(12) 0.0548(12) -0.0232(10) -0.0178(9) 0.0093(9)
C22 0.0404(11) 0.0708(15) 0.0349(10) -0.0122(10) -0.0058(9) -0.0013(10)
C23 0.0426(13) 0.102(2) 0.0575(15) -0.0185(14) -0.0026(11) 0.0010(13)
C24 0.0728(18) 0.0729(17) 0.0589(15) -0.0061(13) -0.0186(13) -0.0083(14)
C25 0.0802(19) 0.0840(19) 0.0525(14) -0.0332(14) -0.0238(13) 0.0139(15)
C26 0.102(2) 0.114(3) 0.081(2) -0.061(2) -0.0313(18) 0.047(2)
C27 0.107(3) 0.112(3) 0.0715(19) -0.0517(19) -0.0486(18) 0.038(2)
C28 0.0408(11) 0.0571(13) 0.0653(14) -0.0292(11) -0.0169(10) -0.0008(10)
C29 0.0662(17) 0.0605(15) 0.090(2) -0.0344(14) -0.0176(15) -0.0085(13)
C30 0.0404(12) 0.0807(18) 0.0881(19) -0.0388(15) -0.0238(12) 0.0040(12)
C31 0.0354(10) 0.0411(10) 0.0458(11) -0.0166(9) -0.0085(8) -0.0001(8)
C32 0.0384(11) 0.0459(12) 0.0560(13) -0.0163(10) -0.0073(9) -0.0047(9)
C33 0.0520(14) 0.0493(13) 0.0726(16) -0.0101(12) -0.0019(12) -0.0119(11)
C34 0.0679(17) 0.0447(13) 0.0870(19) -0.0081(13) -0.0140(15) -0.0075(12)
C35 0.0623(16) 0.0460(13) 0.0844(18) -0.0243(13) -0.0158(14) 0.0140(11)
C36 0.0443(12) 0.0451(12) 0.0548(13) -0.0182(10) -0.0126(10) 0.0070(9)
C37 0.0363(11) 0.0525(13) 0.0635(14) -0.0222(11) 0.0050(10) -0.0069(9)
C38 0.0559(15) 0.0771(17) 0.0678(16) -0.0324(14) 0.0132(12) -0.0132(13)
C39 0.0388(12) 0.0736(17) 0.095(2) -0.0310(15) 0.0077(13) -0.0102(12)
C40 0.094(3) 0.0467(16) 0.156(4) -0.0015(19) -0.018(2) -0.0062(16)
C41 0.165(5) 0.086(3) 0.130(4) 0.027(3) -0.035(3) -0.011(3)
C42 0.239(6) 0.059(2) 0.234(6) -0.014(3) -0.115(5) -0.033(3)
C43 0.0485(13) 0.0549(13) 0.0587(14) -0.0219(11) -0.0054(11) 0.0145(10)
C44 0.0515(15) 0.099(2) 0.0770(19) -0.0306(17) -0.0102(13) 0.0190(14)
C45 0.0727(19) 0.117(3) 0.0760(19) -0.0524(19) -0.0125(15) 0.0257(18)
C46 0.0654(16) 0.0621(15) 0.0572(14) -0.0324(12) -0.0115(12) 0.0105(12)
C47 0.0379(12) 0.0866(18) 0.0633(15) -0.0426(14) -0.0105(11) 0.0150(12)
C48 0.0563(15) 0.098(2) 0.0496(14) -0.0277(14) 0.0074(12) 0.0100(14)
C49 0.0719(18) 0.108(2) 0.0534(15) -0.0477(16) -0.0262(13) 0.0270(16)
C50 0.0577(15) 0.0855(19) 0.0814(19) -0.0524(17) -0.0160(14) 0.0004(14)
C51 0.0564(14) 0.0536(13) 0.0518(13) -0.0116(10) -0.0126(11) 0.0058(11)
C52 0.0647(16) 0.0515(13) 0.0667(16) -0.0005(11) -0.0302(13) -0.0061(11)
C53 0.0539(15) 0.0748(17) 0.0594(16) 0.0106(13) -0.0022(12) -0.0056(13)
C54 0.0667(16) 0.0825(18) 0.0398(12) 0.0002(12) -0.0129(11) 0.0068(14)
C55 0.0545(14) 0.0643(15) 0.0512(13) -0.0091(11) -0.0219(11) 0.0093(11)
C56 0.188(6) 0.118(4) 0.245(7) 0.053(5) -0.133(6) -0.002(5)
C57 0.176(6) 0.132(5) 0.229(7) 0.032(5) -0.091(5) 0.022(4)
C58 0.206(8) 0.216(8) 0.335(10) 0.039(8) -0.024(7) 0.059(7)
C59 0.134(13) 0.067(9) 0.096(10) 0.004(6) 0.052(7) 0.036(7)
C60 0.125(14) 0.106(11) 0.175(17) -0.046(11) 0.013(9) 0.032(10)
C61 0.19(2) 0.22(2) 0.133(13) -0.069(13) 0.008(11) 0.036(13)
C59A 0.189(18) 0.096(10) 0.46(3) -0.044(13) 0.130(16) 0.010(10)
C60A 0.32(3) 0.181(12) 0.37(3) 0.061(16) 0.172(17) 0.053(15)
C61A 0.22(2) 0.41(3) 0.42(3) -0.19(3) 0.144(16) 0.049(19)

loop_
_atom_type_symbol
_atom_type_description
_atom_type_scat_dispersion_real
_atom_type_scat_dispersion_imag
_atom_type_scat_source
C C 0.0033 0.0016 'International Tables Vol C Tables 4.2.6.8 and 6.1.1.4'
H H 0.0000 0.0000 'International Tables Vol C Tables 4.2.6.8 and 6.1.1.4'
Si Si 0.0817 0.0704 'International Tables Vol C Tables 4.2.6.8 and 6.1.1.4'
Cl Cl 0.1484 0.1585 'International Tables Vol C Tables 4.2.6.8 and 6.1.1.4'
Zr Zr -2.9673 0.5597 'International Tables Vol C Tables 4.2.6.8 and 6.1.1.4'

loop_
_geom_angle_atom_site_label_1
_geom_angle_atom_site_label_2
_geom_angle_atom_site_label_3
_geom_angle
_geom_angle_site_symmetry_1
_geom_angle_site_symmetry_3
C1 Si1 Si2 107.70(6) . .
C1 Si1 Zr1 119.91(6) . .
Si2 Si1 Zr1 132.07(3) . .
C31 Si2 C16 108.42(9) . .
C31 Si2 Si1 116.64(7) . .
C16 Si2 Si1 134.45(7) . .
Cl1 Zr1 C49 97.77(8) . .
Cl1 Zr1 C48 129.96(7) . .
C49 Zr1 C48 33.15(9) . .
Cl1 Zr1 C53 132.06(7) . .
C49 Zr1 C53 96.11(11) . .
C48 Zr1 C53 78.75(10) . .
Cl1 Zr1 C54 105.70(7) . .
C49 Zr1 C54 81.64(10) . .
C48 Zr1 C54 81.72(10) . .
C53 Zr1 C54 32.48(9) . .
Cl1 Zr1 C52 116.31(7) . .
C49 Zr1 C52 128.53(11) . .
C48 Zr1 C52 107.76(10) . .
C53 Zr1 C52 32.44(9) . .
C54 Zr1 C52 53.68(9) . .
Cl1 Zr1 C51 84.62(6) . .
C49 Zr1 C51 133.48(9) . .
C48 Zr1 C51 131.48(9) . .
C53 Zr1 C51 53.72(9) . .
C54 Zr1 C51 53.59(9) . .
C52 Zr1 C51 32.42(8) . .
Cl1 Zr1 C47 126.93(7) . .
C49 Zr1 C47 54.11(8) . .
C48 Zr1 C47 32.36(9) . .
C53 Zr1 C47 98.01(9) . .
C54 Zr1 C47 111.73(9) . .
C52 Zr1 C47 115.97(9) . .
C51 Zr1 C47 148.28(9) . .
Cl1 Zr1 C55 78.69(6) . .
C49 Zr1 C55 102.34(9) . .
C48 Zr1 C55 112.50(9) . .
C53 Zr1 C55 53.52(9) . .
C54 Zr1 C55 32.18(8) . .
C52 Zr1 C55 53.51(8) . .
C51 Zr1 C55 32.29(8) . .
C47 Zr1 C55 143.77(9) . .
Cl1 Zr1 C50 78.95(7) . .
C49 Zr1 C50 32.32(10) . .
C48 Zr1 C50 53.54(10) . .
C53 Zr1 C50 127.98(10) . .
C54 Zr1 C50 111.88(10) . .
C52 Zr1 C50 160.22(10) . .
C51 Zr1 C50 153.90(9) . .
C47 Zr1 C50 53.01(8) . .
C55 Zr1 C50 123.26(9) . .
Cl1 Zr1 C46 95.22(6) . .
C49 Zr1 C46 53.66(9) . .
C48 Zr1 C46 53.34(9) . .
C53 Zr1 C46 129.18(9) . .
C54 Zr1 C46 132.95(9) . .
C52 Zr1 C46 145.58(8) . .
C51 Zr1 C46 172.83(8) . .
C47 Zr1 C46 31.89(9) . .
C55 Zr1 C46 154.62(8) . .
C50 Zr1 C46 31.90(8) . .
Cl1 Zr1 Si1 99.912(18) . .
C49 Zr1 Si1 129.48(7) . .
C48 Zr1 Si1 107.90(7) . .
C53 Zr1 Si1 105.79(7) . .
C54 Zr1 Si1 136.17(7) . .
C52 Zr1 Si1 83.20(6) . .
C51 Zr1 Si1 95.16(6) . .
C47 Zr1 Si1 77.77(6) . .
C55 Zr1 Si1 127.39(6) . .
C50 Zr1 Si1 107.49(7) . .
C46 Zr1 Si1 77.80(6) . .
C2 C1 C6 117.51(18) . .
C2 C1 Si1 121.78(15) . .
C6 C1 Si1 120.67(14) . .
C3 C2 C1 120.19(19) . .
C3 C2 C7 117.03(19) . .
C1 C2 C7 122.65(18) . .
C4 C3 C2 122.1(2) . .
C4 C3 H3 118.9 . .
C2 C3 H3 118.9 . .
C3 C4 C5 117.4(2) . .
C3 C4 C10 120.6(2) . .
C5 C4 C10 122.0(2) . .
C4 C5 C6 122.5(2) . .
C4 C5 H5 118.8 . .
C6 C5 H5 118.8 . .
C5 C6 C1 119.74(19) . .
C5 C6 C13 117.46(18) . .
C1 C6 C13 122.74(18) . .
C9 C7 C8 109.4(2) . .
C9 C7 C2 113.9(2) . .
C8 C7 C2 111.8(2) . .
C9 C7 H7 107.1 . .
C8 C7 H7 107.1 . .
C2 C7 H7 107.1 . .
C7 C8 H8A 109.5 . .
C7 C8 H8B 109.5 . .
H8A C8 H8B 109.5 . .
C7 C8 H8C 109.5 . .
H8A C8 H8C 109.5 . .
H8B C8 H8C 109.5 . .
C7 C9 H9A 109.5 . .
C7 C9 H9B 109.5 . .
H9A C9 H9B 109.5 . .
C7 C9 H9C 109.5 . .
H9A C9 H9C 109.5 . .
H9B C9 H9C 109.5 . .
C12 C10 C11 112.2(3) . .
C12 C10 C4 111.0(2) . .
C11 C10 C4 112.1(3) . .
C12 C10 H10 107.1 . .
C11 C10 H10 107.1 . .
C4 C10 H10 107.1 . .
C10 C11 H11A 109.5 . .
C10 C11 H11B 109.5 . .
H11A C11 H11B 109.5 . .
C10 C11 H11C 109.5 . .
H11A C11 H11C 109.5 . .
H11B C11 H11C 109.5 . .
C10 C12 H12A 109.5 . .
C10 C12 H12B 109.5 . .
H12A C12 H12B 109.5 . .
C10 C12 H12C 109.5 . .
H12A C12 H12C 109.5 . .
H12B C12 H12C 109.5 . .
C15 C13 C6 111.80(18) . .
C15 C13 C14 110.52(18) . .
C6 C13 C14 111.61(17) . .
C15 C13 H13 107.6 . .
C6 C13 H13 107.6 . .
C14 C13 H13 107.6 . .
C13 C14 H14A 109.5 . .
C13 C14 H14B 109.5 . .
H14A C14 H14B 109.5 . .
C13 C14 H14C 109.5 . .
H14A C14 H14C 109.5 . .
H14B C14 H14C 109.5 . .
C13 C15 H15A 109.5 . .
C13 C15 H15B 109.5 . .
H15A C15 H15B 109.5 . .
C13 C15 H15C 109.5 . .
H15A C15 H15C 109.5 . .
H15B C15 H15C 109.5 . .
C21 C16 C17 117.46(19) . .
C21 C16 Si2 120.53(16) . .
C17 C16 Si2 120.65(15) . .
C18 C17 C16 120.0(2) . .
C18 C17 C22 116.4(2) . .
C16 C17 C22 123.65(18) . .
C19 C18 C17 122.7(2) . .
C19 C18 H18 118.6 . .
C17 C18 H18 118.6 . .
C18 C19 C20 117.3(2) . .
C18 C19 C25 120.2(2) . .
C20 C19 C25 122.5(2) . .
C19 C20 C21 122.7(2) . .
C19 C20 H20 118.6 . .
C21 C20 H20 118.6 . .
C20 C21 C16 119.5(2) . .
C20 C21 C28 117.11(19) . .
C16 C21 C28 123.39(19) . .
C17 C22 C24 110.33(19) . .
C17 C22 C23 111.5(2) . .
C24 C22 C23 111.6(2) . .
C17 C22 H22 107.7 . .
C24 C22 H22 107.7 . .
C23 C22 H22 107.7 . .
C22 C23 H23A 109.5 . .
C22 C23 H23B 109.5 . .
H23A C23 H23B 109.5 . .
C22 C23 H23C 109.5 . .
H23A C23 H23C 109.5 . .
H23B C23 H23C 109.5 . .
C22 C24 H24A 109.5 . .
C22 C24 H24B 109.5 . .
H24A C24 H24B 109.5 . .
C22 C24 H24C 109.5 . .
H24A C24 H24C 109.5 . .
H24B C24 H24C 109.5 . .
C27 C25 C26 112.3(3) . .
C27 C25 C19 114.5(2) . .
C26 C25 C19 109.3(2) . .
C27 C25 H25 106.8 . .
C26 C25 H25 106.8 . .
C19 C25 H25 106.8 . .
C25 C26 H26A 109.5 . .
C25 C26 H26B 109.5 . .
H26A C26 H26B 109.5 . .
C25 C26 H26C 109.5 . .
H26A C26 H26C 109.5 . .
H26B C26 H26C 109.5 . .
C25 C27 H27A 109.5 . .
C25 C27 H27B 109.5 . .
H27A C27 H27B 109.5 . .
C25 C27 H27C 109.5 . .
H27A C27 H27C 109.5 . .
H27B C27 H27C 109.5 . .
C21 C28 C29 111.9(2) . .
C21 C28 C30 111.4(2) . .
C29 C28 C30 110.1(2) . .
C21 C28 H28 107.8 . .
C29 C28 H28 107.8 . .
C30 C28 H28 107.8 . .
C28 C29 H29A 109.5 . .
C28 C29 H29B 109.5 . .
H29A C29 H29B 109.5 . .
C28 C29 H29C 109.5 . .
H29A C29 H29C 109.5 . .
H29B C29 H29C 109.5 . .
C28 C30 H30A 109.5 . .
C28 C30 H30B 109.5 . .
H30A C30 H30B 109.5 . .
C28 C30 H30C 109.5 . .
H30A C30 H30C 109.5 . .
H30B C30 H30C 109.5 . .
C36 C31 C32 118.60(19) . .
C36 C31 Si2 119.85(16) . .
C32 C31 Si2 121.53(15) . .
C33 C32 C31 119.6(2) . .
C33 C32 C37 118.1(2) . .
C31 C32 C37 122.36(19) . .
C32 C33 C34 122.3(2) . .
C32 C33 H33 118.8 . .
C34 C33 H33 118.8 . .
C35 C34 C33 117.5(2) . .
C35 C34 C40 122.0(3) . .
C33 C34 C40 120.5(3) . .
C36 C35 C34 122.6(2) . .
C36 C35 H35 118.7 . .
C34 C35 H35 118.7 . .
C35 C36 C31 119.3(2) . .
C35 C36 C43 119.8(2) . .
C31 C36 C43 120.9(2) . .
C38 C37 C32 112.2(2) . .
C38 C37 C39 109.7(2) . .
C32 C37 C39 113.32(19) . .
C38 C37 H37 107.1 . .
C32 C37 H37 107.1 . .
C39 C37 H37 107.1 . .
C37 C38 H38A 109.5 . .
C37 C38 H38B 109.5 . .
H38A C38 H38B 109.5 . .
C37 C38 H38C 109.5 . .
H38A C38 H38C 109.5 . .
H38B C38 H38C 109.5 . .
C37 C39 H39A 109.5 . .
C37 C39 H39B 109.5 . .
H39A C39 H39B 109.5 . .
C37 C39 H39C 109.5 . .
H39A C39 H39C 109.5 . .
H39B C39 H39C 109.5 . .
C42 C40 C41 117.9(4) . .
C42 C40 C34 111.2(3) . .
C41 C40 C34 114.1(3) . .
C42 C40 H40 103.9 . .
C41 C40 H40 103.9 . .
C34 C40 H40 103.9 . .
C40 C41 H41A 109.5 . .
C40 C41 H41B 109.5 . .
H41A C41 H41B 109.5 . .
C40 C41 H41C 109.5 . .
H41A C41 H41C 109.5 . .
H41B C41 H41C 109.5 . .
C40 C42 H42A 109.5 . .
C40 C42 H42B 109.5 . .
H42A C42 H42B 109.5 . .
C40 C42 H42C 109.5 . .
H42A C42 H42C 109.5 . .
H42B C42 H42C 109.5 . .
C44 C43 C36 112.7(2) . .
C44 C43 C45 110.6(2) . .
C36 C43 C45 111.6(2) . .
C44 C43 H43 107.2 . .
C36 C43 H43 107.2 . .
C45 C43 H43 107.2 . .
C43 C44 H44A 109.5 . .
C43 C44 H44B 109.5 . .
H44A C44 H44B 109.5 . .
C43 C44 H44C 109.5 . .
H44A C44 H44C 109.5 . .
H44B C44 H44C 109.5 . .
C43 C45 H45A 109.5 . .
C43 C45 H45B 109.5 . .
H45A C45 H45B 109.5 . .
C43 C45 H45C 109.5 . .
H45A C45 H45C 109.5 . .
H45B C45 H45C 109.5 . .
C47 C46 C50 108.2(3) . .
C47 C46 Zr1 73.31(14) . .
C50 C46 Zr1 73.69(15) . .
C47 C46 H46 125.9 . .
C50 C46 H46 125.9 . .
Zr1 C46 H46 119.0 . .
C46 C47 C48 108.2(2) . .
C46 C47 Zr1 74.80(14) . .
C48 C47 Zr1 72.48(14) . .
C46 C47 H47 125.9 . .
C48 C47 H47 125.9 . .
Zr1 C47 H47 118.7 . .
C47 C48 C49 107.8(3) . .
C47 C48 Zr1 75.16(13) . .
C49 C48 Zr1 72.92(14) . .
C47 C48 H48 126.1 . .
C49 C48 H48 126.1 . .
Zr1 C48 H48 117.8 . .
C50 C49 C48 107.1(2) . .
C50 C49 Zr1 76.09(14) . .
C48 C49 Zr1 73.93(14) . .
C50 C49 H49 126.4 . .
C48 C49 H49 126.4 . .
Zr1 C49 H49 115.8 . .
C46 C50 C49 108.6(3) . .
C46 C50 Zr1 74.40(14) . .
C49 C50 Zr1 71.59(15) . .
C46 C50 H50 125.7 . .
C49 C50 H50 125.7 . .
Zr1 C50 H50 120.1 . .
C55 C51 C52 107.7(2) . .
C55 C51 Zr1 74.13(14) . .
C52 C51 Zr1 73.41(14) . .
C55 C51 H51 126.1 . .
C52 C51 H51 126.1 . .
Zr1 C51 H51 118.3 . .
C53 C52 C51 107.9(2) . .
C53 C52 Zr1 73.06(16) . .
C51 C52 Zr1 74.17(14) . .
C53 C52 H52 126.1 . .
C51 C52 H52 126.1 . .
Zr1 C52 H52 118.6 . .
C52 C53 C54 108.2(2) . .
C52 C53 Zr1 74.50(14) . .
C54 C53 Zr1 74.25(15) . .
C52 C53 H53 125.9 . .
C54 C53 H53 125.9 . .
Zr1 C53 H53 117.4 . .
C55 C54 C53 108.1(2) . .
C55 C54 Zr1 74.81(14) . .
C53 C54 Zr1 73.27(14) . .
C55 C54 H54 125.9 . .
C53 C54 H54 125.9 . .
Zr1 C54 H54 117.9 . .
C54 C55 C51 108.1(2) . .
C54 C55 Zr1 73.02(14) . .
C51 C55 Zr1 73.57(13) . .
C54 C55 H55 126.0 . .
C51 C55 H55 126.0 . .
Zr1 C55 H55 119.3 . .
C57 C56 C56 118.2(8) . 2_676
C57 C56 H56A 107.8 . .
C56 C56 H56A 107.8 2_676 .
C57 C56 H56B 107.8 . .
C56 C56 H56B 107.8 2_676 .
H56A C56 H56B 107.1 . .
C56 C57 C58 126.3(7) . .
C56 C57 H57A 105.7 . .
C58 C57 H57A 105.7 . .
C56 C57 H57B 105.7 . .
C58 C57 H57B 105.7 . .
H57A C57 H57B 106.2 . .
C57 C58 H58A 109.5 . .
C57 C58 H58B 109.5 . .
H58A C58 H58B 109.5 . .
C57 C58 H58C 109.5 . .
H58A C58 H58C 109.5 . .
H58B C58 H58C 109.5 . .
C59 C59 C60 107.9(14) 2_657 .
C59 C59 H59A 110.1 2_657 .
C60 C59 H59A 110.1 . .
C59 C59 H59B 110.1 2_657 .
C60 C59 H59B 110.1 . .
H59A C59 H59B 108.4 . .
C61 C60 C59 109.9(13) . .
C61 C60 H60A 109.7 . .
C59 C60 H60A 109.7 . .
C61 C60 H60B 109.7 . .
C59 C60 H60B 109.7 . .
H60A C60 H60B 108.2 . .
C60 C61 H61A 109.5 . .
C60 C61 H61B 109.5 . .
H61A C61 H61B 109.5 . .
C60 C61 H61C 109.5 . .
H61A C61 H61C 109.5 . .
H61B C61 H61C 109.5 . .
C60A C59A C59A 124(2) . 2_657
C60A C59A H59C 106.3 . .
C59A C59A H59C 106.3 2_657 .
C60A C59A H59D 106.3 . .
C59A C59A H59D 106.3 2_657 .
H59C C59A H59D 106.4 . .
C61A C60A C59A 101.7(13) . .
C61A C60A H60C 111.4 . .
C59A C60A H60C 111.4 . .
C61A C60A H60D 111.4 . .
C59A C60A H60D 111.4 . .
H60C C60A H60D 109.3 . .
C60A C61A H61D 109.5 . .
C60A C61A H61E 109.5 . .
H61D C61A H61E 109.5 . .
C60A C61A H61F 109.5 . .
H61D C61A H61F 109.5 . .
H61E C61A H61F 109.5 . .

loop_
_geom_bond_atom_site_label_1
_geom_bond_atom_site_label_2
_geom_bond_distance
_geom_bond_site_symmetry_2
Si1 C1 1.925(2) .
Si1 Si2 2.2144(7) .
Si1 Zr1 2.7611(6) .
Si2 C31 1.884(2) .
Si2 C16 1.907(2) .
Zr1 Cl1 2.4512(6) .
Zr1 C49 2.466(2) .
Zr1 C48 2.480(2) .
Zr1 C53 2.485(3) .
Zr1 C54 2.498(2) .
Zr1 C52 2.504(3) .
Zr1 C51 2.513(2) .
Zr1 C47 2.513(2) .
Zr1 C55 2.520(2) .
Zr1 C50 2.523(3) .
Zr1 C46 2.532(2) .
C1 C2 1.409(3) .
C1 C6 1.415(3) .
C2 C3 1.393(3) .
C2 C7 1.522(3) .
C3 C4 1.380(3) .
C3 H3 0.9500 .
C4 C5 1.387(3) .
C4 C10 1.518(3) .
C5 C6 1.388(3) .
C5 H5 0.9500 .
C6 C13 1.524(3) .
C7 C9 1.518(4) .
C7 C8 1.521(4) .
C7 H7 1.0000 .
C8 H8A 0.9800 .
C8 H8B 0.9800 .
C8 H8C 0.9800 .
C9 H9A 0.9800 .
C9 H9B 0.9800 .
C9 H9C 0.9800 .
C10 C12 1.497(4) .
C10 C11 1.497(4) .
C10 H10 1.0000 .
C11 H11A 0.9800 .
C11 H11B 0.9800 .
C11 H11C 0.9800 .
C12 H12A 0.9800 .
C12 H12B 0.9800 .
C12 H12C 0.9800 .
C13 C15 1.520(3) .
C13 C14 1.537(3) .
C13 H13 1.0000 .
C14 H14A 0.9800 .
C14 H14B 0.9800 .
C14 H14C 0.9800 .
C15 H15A 0.9800 .
C15 H15B 0.9800 .
C15 H15C 0.9800 .
C16 C21 1.415(3) .
C16 C17 1.420(3) .
C17 C18 1.390(3) .
C17 C22 1.515(3) .
C18 C19 1.377(3) .
C18 H18 0.9500 .
C19 C20 1.380(4) .
C19 C25 1.525(3) .
C20 C21 1.401(3) .
C20 H20 0.9500 .
C21 C28 1.516(3) .
C22 C24 1.526(4) .
C22 C23 1.533(3) .
C22 H22 1.0000 .
C23 H23A 0.9800 .
C23 H23B 0.9800 .
C23 H23C 0.9800 .
C24 H24A 0.9800 .
C24 H24B 0.9800 .
C24 H24C 0.9800 .
C25 C27 1.476(4) .
C25 C26 1.520(4) .
C25 H25 1.0000 .
C26 H26A 0.9800 .
C26 H26B 0.9800 .
C26 H26C 0.9800 .
C27 H27A 0.9800 .
C27 H27B 0.9800 .
C27 H27C 0.9800 .
C28 C29 1.531(3) .
C28 C30 1.534(3) .
C28 H28 1.0000 .
C29 H29A 0.9800 .
C29 H29B 0.9800 .
C29 H29C 0.9800 .
C30 H30A 0.9800 .
C30 H30B 0.9800 .
C30 H30C 0.9800 .
C31 C36 1.411(3) .
C31 C32 1.414(3) .
C32 C33 1.381(3) .
C32 C37 1.526(3) .
C33 C34 1.386(4) .
C33 H33 0.9500 .
C34 C35 1.384(4) .
C34 C40 1.512(4) .
C35 C36 1.383(3) .
C35 H35 0.9500 .
C36 C43 1.522(3) .
C37 C38 1.520(3) .
C37 C39 1.531(3) .
C37 H37 1.0000 .
C38 H38A 0.9800 .
C38 H38B 0.9800 .
C38 H38C 0.9800 .
C39 H39A 0.9800 .
C39 H39B 0.9800 .
C39 H39C 0.9800 .
C40 C42 1.466(4) .
C40 C41 1.491(4) .
C40 H40 1.0000 .
C41 H41A 0.9800 .
C41 H41B 0.9800 .
C41 H41C 0.9800 .
C42 H42A 0.9800 .
C42 H42B 0.9800 .
C42 H42C 0.9800 .
C43 C44 1.517(3) .
C43 C45 1.525(4) .
C43 H43 1.0000 .
C44 H44A 0.9800 .
C44 H44B 0.9800 .
C44 H44C 0.9800 .
C45 H45A 0.9800 .
C45 H45B 0.9800 .
C45 H45C 0.9800 .
C46 C47 1.386(4) .
C46 C50 1.389(4) .
C46 H46 0.9500 .
C47 C48 1.392(4) .
C47 H47 0.9500 .
C48 C49 1.411(4) .
C48 H48 0.9500 .
C49 C50 1.390(4) .
C49 H49 0.9500 .
C50 H50 0.9500 .
C51 C55 1.400(3) .
C51 C52 1.401(4) .
C51 H51 0.9500 .
C52 C53 1.393(4) .
C52 H52 0.9500 .
C53 C54 1.393(4) .
C53 H53 0.9500 .
C54 C55 1.391(4) .
C54 H54 0.9500 .
C55 H55 0.9500 .
C56 C57 1.464(9) .
C56 C56 1.524(5) 2_676
C56 H56A 0.9900 .
C56 H56B 0.9900 .
C57 C58 1.544(5) .
C57 H57A 0.9900 .
C57 H57B 0.9900 .
C58 H58A 0.9800 .
C58 H58B 0.9800 .
C58 H58C 0.9800 .
C59 C59 1.539(5) 2_657
C59 C60 1.540(5) .
C59 H59A 0.9900 .
C59 H59B 0.9900 .
C60 C61 1.539(5) .
C60 H60A 0.9900 .
C60 H60B 0.9900 .
C61 H61A 0.9800 .
C61 H61B 0.9800 .
C61 H61C 0.9800 .
C59A C60A 1.537(5) .
C59A C59A 1.538(5) 2_657
C59A H59C 0.9900 .
C59A H59D 0.9900 .
C60A C61A 1.535(5) .
C60A H60C 0.9900 .
C60A H60D 0.9900 .
C61A H61D 0.9800 .
C61A H61E 0.9800 .
C61A H61F 0.9800 .

loop_
_geom_torsion_atom_site_label_1
_geom_torsion_atom_site_label_2
_geom_torsion_atom_site_label_3
_geom_torsion_atom_site_label_4
_geom_torsion
_geom_torsion_site_symmetry_1
C1 Si1 Si2 C31 160.99(9) .
Zr1 Si1 Si2 C31 -12.27(8) .
C1 Si1 Si2 C16 -28.13(11) .
Zr1 Si1 Si2 C16 158.61(9) .
C1 Si1 Zr1 Cl1 71.55(7) .
Si2 Si1 Zr1 Cl1 -115.87(4) .
C1 Si1 Zr1 C49 -37.22(13) .
Si2 Si1 Zr1 C49 135.37(11) .
C1 Si1 Zr1 C48 -66.32(11) .
Si2 Si1 Zr1 C48 106.27(8) .
C1 Si1 Zr1 C53 -149.33(10) .
Si2 Si1 Zr1 C53 23.26(8) .
C1 Si1 Zr1 C54 -163.09(11) .
Si2 Si1 Zr1 C54 9.50(10) .
C1 Si1 Zr1 C52 -172.84(10) .
Si2 Si1 Zr1 C52 -0.25(7) .
C1 Si1 Zr1 C51 156.97(9) .
Si2 Si1 Zr1 C51 -30.45(7) .
C1 Si1 Zr1 C47 -54.35(10) .
Si2 Si1 Zr1 C47 118.24(7) .
C1 Si1 Zr1 C55 154.83(10) .
Si2 Si1 Zr1 C55 -32.59(9) .
C1 Si1 Zr1 C50 -9.89(10) .
Si2 Si1 Zr1 C50 162.70(8) .
C1 Si1 Zr1 C46 -21.70(10) .
Si2 Si1 Zr1 C46 150.89(7) .
Si2 Si1 C1 C2 117.62(16) .
Zr1 Si1 C1 C2 -68.15(18) .
Si2 Si1 C1 C6 -59.98(16) .
Zr1 Si1 C1 C6 114.25(15) .
C6 C1 C2 C3 7.5(3) .
Si1 C1 C2 C3 -170.16(17) .
C6 C1 C2 C7 -168.3(2) .
Si1 C1 C2 C7 14.1(3) .
C1 C2 C3 C4 -1.6(4) .
C7 C2 C3 C4 174.4(2) .
C2 C3 C4 C5 -3.8(4) .
C2 C3 C4 C10 176.5(2) .
C3 C4 C5 C6 3.3(3) .
C10 C4 C5 C6 -177.0(2) .
C4 C5 C6 C1 2.7(3) .
C4 C5 C6 C13 -174.6(2) .
C2 C1 C6 C5 -8.0(3) .
Si1 C1 C6 C5 169.70(16) .
C2 C1 C6 C13 169.13(18) .
Si1 C1 C6 C13 -13.2(3) .
C3 C2 C7 C9 68.3(3) .
C1 C2 C7 C9 -115.8(3) .
C3 C2 C7 C8 -56.3(3) .
C1 C2 C7 C8 119.6(2) .
C3 C4 C10 C12 -109.5(3) .
C5 C4 C10 C12 70.9(3) .
C3 C4 C10 C11 124.2(3) .
C5 C4 C10 C11 -55.5(4) .
C5 C6 C13 C15 -65.7(2) .
C1 C6 C13 C15 117.1(2) .
C5 C6 C13 C14 58.6(3) .
C1 C6 C13 C14 -118.6(2) .
C31 Si2 C16 C21 -41.98(18) .
Si1 Si2 C16 C21 146.61(13) .
C31 Si2 C16 C17 124.38(17) .
Si1 Si2 C16 C17 -47.0(2) .
C21 C16 C17 C18 6.0(3) .
Si2 C16 C17 C18 -160.80(17) .
C21 C16 C17 C22 -172.75(19) .
Si2 C16 C17 C22 20.5(3) .
C16 C17 C18 C19 -1.4(4) .
C22 C17 C18 C19 177.4(2) .
C17 C18 C19 C20 -3.5(4) .
C17 C18 C19 C25 175.1(2) .
C18 C19 C20 C21 3.8(4) .
C25 C19 C20 C21 -174.7(2) .
C19 C20 C21 C16 0.8(3) .
C19 C20 C21 C28 -177.3(2) .
C17 C16 C21 C20 -5.6(3) .
Si2 C16 C21 C20 161.15(17) .
C17 C16 C21 C28 172.39(19) .
Si2 C16 C21 C28 -20.8(3) .
C18 C17 C22 C24 -62.8(3) .
C16 C17 C22 C24 115.9(2) .
C18 C17 C22 C23 61.8(3) .
C16 C17 C22 C23 -119.5(2) .
C18 C19 C25 C27 142.2(3) .
C20 C19 C25 C27 -39.3(4) .
C18 C19 C25 C26 -90.8(3) .
C20 C19 C25 C26 87.7(3) .
C20 C21 C28 C29 -62.7(3) .
C16 C21 C28 C29 119.3(2) .
C20 C21 C28 C30 61.0(3) .
C16 C21 C28 C30 -117.0(2) .
C16 Si2 C31 C36 -67.68(18) .
Si1 Si2 C31 C36 105.47(16) .
C16 Si2 C31 C32 113.94(17) .
Si1 Si2 C31 C32 -72.91(18) .
C36 C31 C32 C33 -2.1(3) .
Si2 C31 C32 C33 176.30(18) .
C36 C31 C32 C37 178.1(2) .
Si2 C31 C32 C37 -3.5(3) .
C31 C32 C33 C34 1.0(4) .
C37 C32 C33 C34 -179.2(2) .
C32 C33 C34 C35 1.2(4) .
C32 C33 C34 C40 -178.5(3) .
C33 C34 C35 C36 -2.3(4) .
C40 C34 C35 C36 177.3(3) .
C34 C35 C36 C31 1.2(4) .
C34 C35 C36 C43 -178.4(2) .
C32 C31 C36 C35 1.0(3) .
Si2 C31 C36 C35 -177.39(18) .
C32 C31 C36 C43 -179.4(2) .
Si2 C31 C36 C43 2.2(3) .
C33 C32 C37 C38 -75.5(3) .
C31 C32 C37 C38 104.4(2) .
C33 C32 C37 C39 49.4(3) .
C31 C32 C37 C39 -130.7(2) .
C35 C34 C40 C42 74.7(5) .
C33 C34 C40 C42 -105.6(4) .
C35 C34 C40 C41 -61.6(5) .
C33 C34 C40 C41 118.1(4) .
C35 C36 C43 C44 53.7(3) .
C31 C36 C43 C44 -125.9(2) .
C35 C36 C43 C45 -71.4(3) .
C31 C36 C43 C45 109.0(3) .
Cl1 Zr1 C46 C47 174.55(13) .
C49 Zr1 C46 C47 78.74(17) .
C48 Zr1 C46 C47 37.17(15) .
C53 Zr1 C46 C47 14.14(19) .
C54 Zr1 C46 C47 57.40(19) .
C52 Zr1 C46 C47 -28.4(2) .
C55 Zr1 C46 C47 100.0(2) .
C50 Zr1 C46 C47 115.3(2) .
Si1 Zr1 C46 C47 -86.41(14) .
Cl1 Zr1 C46 C50 59.29(17) .
C49 Zr1 C46 C50 -36.53(17) .
C48 Zr1 C46 C50 -78.10(19) .
C53 Zr1 C46 C50 -101.13(19) .
C54 Zr1 C46 C50 -57.9(2) .
C52 Zr1 C46 C50 -143.67(19) .
C47 Zr1 C46 C50 -115.3(2) .
C55 Zr1 C46 C50 -15.2(3) .
Si1 Zr1 C46 C50 158.32(18) .
C50 C46 C47 C48 0.7(3) .
Zr1 C46 C47 C48 -65.32(17) .
C50 C46 C47 Zr1 65.99(17) .
Cl1 Zr1 C47 C46 -6.79(17) .
C49 Zr1 C47 C46 -77.21(17) .
C48 Zr1 C47 C46 -115.1(2) .
C53 Zr1 C47 C46 -168.98(15) .
C54 Zr1 C47 C46 -138.41(15) .
C52 Zr1 C47 C46 162.60(14) .
C51 Zr1 C47 C46 166.38(15) .
C55 Zr1 C47 C46 -134.44(17) .
C50 Zr1 C47 C46 -36.75(15) .
Si1 Zr1 C47 C46 86.50(14) .
Cl1 Zr1 C47 C48 108.34(17) .
C49 Zr1 C47 C48 37.93(18) .
C53 Zr1 C47 C48 -53.84(19) .
C54 Zr1 C47 C48 -23.3(2) .
C52 Zr1 C47 C48 -82.27(18) .
C51 Zr1 C47 C48 -78.5(2) .
C55 Zr1 C47 C48 -19.3(2) .
C50 Zr1 C47 C48 78.38(19) .
C46 Zr1 C47 C48 115.1(2) .
Si1 Zr1 C47 C48 -158.36(18) .
C46 C47 C48 C49 0.7(3) .
Zr1 C47 C48 C49 -66.13(18) .
C46 C47 C48 Zr1 66.86(17) .
Cl1 Zr1 C48 C47 -98.19(17) .
C49 Zr1 C48 C47 -114.4(3) .
C53 Zr1 C48 C47 125.39(18) .
C54 Zr1 C48 C47 158.23(18) .
C52 Zr1 C48 C47 110.70(17) .
C51 Zr1 C48 C47 136.56(16) .
C55 Zr1 C48 C47 167.79(16) .
C50 Zr1 C48 C47 -76.61(19) .
C46 Zr1 C48 C47 -36.60(15) .
Si1 Zr1 C48 C47 22.25(18) .
Cl1 Zr1 C48 C49 16.2(2) .
C53 Zr1 C48 C49 -120.2(2) .
C54 Zr1 C48 C49 -87.37(19) .
C52 Zr1 C48 C49 -134.90(18) .
C51 Zr1 C48 C49 -109.04(19) .
C47 Zr1 C48 C49 114.4(3) .
C55 Zr1 C48 C49 -77.8(2) .
C50 Zr1 C48 C49 37.79(17) .
C46 Zr1 C48 C49 77.81(19) .
Si1 Zr1 C48 C49 136.66(17) .
C47 C48 C49 C50 -1.8(3) .
Zr1 C48 C49 C50 -69.47(18) .
C47 C48 C49 Zr1 67.64(18) .
Cl1 Zr1 C49 C50 -54.73(16) .
C48 Zr1 C49 C50 112.8(2) .
C53 Zr1 C49 C50 171.28(16) .
C54 Zr1 C49 C50 -159.56(17) .
C52 Zr1 C49 C50 172.38(15) .
C51 Zr1 C49 C50 -144.67(16) .
C47 Zr1 C49 C50 75.80(17) .
C55 Zr1 C49 C50 -134.78(16) .
C46 Zr1 C49 C50 36.05(16) .
Si1 Zr1 C49 C50 55.00(19) .
Cl1 Zr1 C49 C48 -167.52(17) .
C53 Zr1 C49 C48 58.49(19) .
C54 Zr1 C49 C48 87.64(19) .
C52 Zr1 C49 C48 59.6(2) .
C51 Zr1 C49 C48 102.54(19) .
C47 Zr1 C49 C48 -36.99(17) .
C55 Zr1 C49 C48 112.43(18) .
C50 Zr1 C49 C48 -112.8(2) .
C46 Zr1 C49 C48 -76.75(18) .
Si1 Zr1 C49 C48 -57.8(2) .
C47 C46 C50 C49 -1.8(3) .
Zr1 C46 C50 C49 63.90(19) .
C47 C46 C50 Zr1 -65.74(17) .
C48 C49 C50 C46 2.3(3) .
Zr1 C49 C50 C46 -65.73(18) .
C48 C49 C50 Zr1 67.99(18) .
Cl1 Zr1 C50 C46 -119.27(17) .
C49 Zr1 C50 C46 116.2(2) .
C48 Zr1 C50 C46 77.42(18) .
C53 Zr1 C50 C46 105.21(19) .
C54 Zr1 C50 C46 138.09(17) .
C52 Zr1 C50 C46 98.4(3) .
C51 Zr1 C50 C46 -171.27(18) .
C47 Zr1 C50 C46 36.73(16) .
C55 Zr1 C50 C46 172.26(16) .
Si1 Zr1 C50 C46 -22.24(18) .
Cl1 Zr1 C50 C49 124.49(16) .
C48 Zr1 C50 C49 -38.82(16) .
C53 Zr1 C50 C49 -11.0(2) .
C54 Zr1 C50 C49 21.86(18) .
C52 Zr1 C50 C49 -17.8(3) .
C51 Zr1 C50 C49 72.5(3) .
C47 Zr1 C50 C49 -79.51(18) .
C55 Zr1 C50 C49 56.02(19) .
C46 Zr1 C50 C49 -116.2(2) .
Si1 Zr1 C50 C49 -138.48(15) .
Cl1 Zr1 C51 C55 -77.32(14) .
C49 Zr1 C51 C55 18.3(2) .
C48 Zr1 C51 C55 63.73(19) .
C53 Zr1 C51 C55 77.35(17) .
C54 Zr1 C51 C55 36.72(15) .
C52 Zr1 C51 C55 114.5(2) .
C47 Zr1 C51 C55 108.16(19) .
C50 Zr1 C51 C55 -26.3(3) .
Si1 Zr1 C51 C55 -176.82(14) .
Cl1 Zr1 C51 C52 168.18(15) .
C49 Zr1 C51 C52 -96.21(18) .
C48 Zr1 C51 C52 -50.78(19) .
C53 Zr1 C51 C52 -37.16(15) .
C54 Zr1 C51 C52 -77.79(16) .
C47 Zr1 C51 C52 -6.3(2) .
C55 Zr1 C51 C52 -114.5(2) .
C50 Zr1 C51 C52 -140.9(2) .
Si1 Zr1 C51 C52 68.67(14) .
C55 C51 C52 C53 -0.9(3) .
Zr1 C51 C52 C53 65.83(18) .
C55 C51 C52 Zr1 -66.75(17) .
Cl1 Zr1 C52 C53 -127.96(15) .
C49 Zr1 C52 C53 -2.0(2) .
C48 Zr1 C52 C53 27.64(18) .
C54 Zr1 C52 C53 -37.32(15) .
C51 Zr1 C52 C53 -114.8(2) .
C47 Zr1 C52 C53 61.49(17) .
C55 Zr1 C52 C53 -77.60(16) .
C50 Zr1 C52 C53 10.0(3) .
C46 Zr1 C52 C53 77.7(2) .
Si1 Zr1 C52 C53 134.31(16) .
Cl1 Zr1 C52 C51 -13.16(16) .
C49 Zr1 C52 C51 112.77(16) .
C48 Zr1 C52 C51 142.45(15) .
C53 Zr1 C52 C51 114.8(2) .
C54 Zr1 C52 C51 77.48(16) .
C47 Zr1 C52 C51 176.29(14) .
C55 Zr1 C52 C51 37.21(14) .
C50 Zr1 C52 C51 124.9(3) .
C46 Zr1 C52 C51 -167.48(14) .
Si1 Zr1 C52 C51 -110.88(14) .
C51 C52 C53 C54 0.6(3) .
Zr1 C52 C53 C54 67.2(2) .
C51 C52 C53 Zr1 -66.57(17) .
Cl1 Zr1 C53 C52 72.15(17) .
C49 Zr1 C53 C52 178.40(16) .
C48 Zr1 C53 C52 -153.22(17) .
C54 Zr1 C53 C52 114.5(2) .
C51 Zr1 C53 C52 37.14(15) .
C47 Zr1 C53 C52 -127.08(16) .
C55 Zr1 C53 C52 77.56(16) .
C50 Zr1 C53 C52 -175.70(14) .
C46 Zr1 C53 C52 -134.56(15) .
Si1 Zr1 C53 C52 -47.59(16) .
Cl1 Zr1 C53 C54 -42.4(2) .
C49 Zr1 C53 C54 63.85(18) .
C48 Zr1 C53 C54 92.23(18) .
C52 Zr1 C53 C54 -114.5(2) .
C51 Zr1 C53 C54 -77.40(18) .
C47 Zr1 C53 C54 118.38(17) .
C55 Zr1 C53 C54 -36.99(16) .
C50 Zr1 C53 C54 69.8(2) .
C46 Zr1 C53 C54 110.89(17) .
Si1 Zr1 C53 C54 -162.14(16) .
C52 C53 C54 C55 -0.1(3) .
Zr1 C53 C54 C55 67.28(19) .
C52 C53 C54 Zr1 -67.34(19) .
Cl1 Zr1 C54 C55 33.96(17) .
C49 Zr1 C54 C55 129.74(18) .
C48 Zr1 C54 C55 163.25(18) .
C53 Zr1 C54 C55 -114.7(3) .
C52 Zr1 C54 C55 -77.43(18) .
C51 Zr1 C54 C55 -36.86(15) .
C47 Zr1 C54 C55 175.59(15) .
C50 Zr1 C54 C55 118.13(17) .
C46 Zr1 C54 C55 146.97(15) .
Si1 Zr1 C54 C55 -89.48(17) .
Cl1 Zr1 C54 C53 148.67(16) .
C49 Zr1 C54 C53 -115.56(19) .
C48 Zr1 C54 C53 -82.05(18) .
C52 Zr1 C54 C53 37.27(17) .
C51 Zr1 C54 C53 77.84(18) .
C47 Zr1 C54 C53 -69.70(19) .
C55 Zr1 C54 C53 114.7(3) .
C50 Zr1 C54 C53 -127.16(18) .
C46 Zr1 C54 C53 -98.33(19) .
Si1 Zr1 C54 C53 25.2(2) .
C53 C54 C55 C51 -0.5(3) .
Zr1 C54 C55 C51 65.75(18) .
C53 C54 C55 Zr1 -66.26(19) .
C52 C51 C55 C54 0.9(3) .
Zr1 C51 C55 C54 -65.38(19) .
C52 C51 C55 Zr1 66.27(17) .
Cl1 Zr1 C55 C54 -146.74(17) .
C49 Zr1 C55 C54 -51.15(19) .
C48 Zr1 C55 C54 -17.98(19) .
C53 Zr1 C55 C54 37.35(17) .
C52 Zr1 C55 C54 78.01(18) .
C51 Zr1 C55 C54 115.4(2) .
C47 Zr1 C55 C54 -6.9(2) .
C50 Zr1 C55 C54 -78.14(19) .
C46 Zr1 C55 C54 -68.6(3) .
Si1 Zr1 C55 C54 119.36(15) .
Cl1 Zr1 C55 C51 97.90(15) .
C49 Zr1 C55 C51 -166.52(16) .
C48 Zr1 C55 C51 -133.35(16) .
C53 Zr1 C55 C51 -78.02(17) .
C54 Zr1 C55 C51 -115.4(2) .
C52 Zr1 C55 C51 -37.36(15) .
C47 Zr1 C55 C51 -122.30(17) .
C50 Zr1 C55 C51 166.50(15) .
C46 Zr1 C55 C51 176.05(18) .
Si1 Zr1 C55 C51 3.99(18) .
C56 C56 C57 C58 -175.2(7) 2_676
C59 C59 C60 C61 176.7(18) 2_657
C59A C59A C60A C61A 173(2) 2_657
